data_1534733
loop_
_publ_author_name
'Groat, L.A.'
'Hawthorne, F.C.'
'Ercit, T.S.'

_publ_section_title
;
 The incorporation of boron into the vesuvianite structure
;
_journal_name_full 'Canadian Mineralogist'
_journal_page_first 505
_journal_page_last 523
_journal_volume 32
_journal_year 1994
_chemical_formula_sum 'Al8.56 B1.31 Ca19 Fe0.98 H5.8 Mg3.72 O78 Si18 Ti0.28'
_chemical_name_systematic
;
Ca19 (Al8.56 Ti.28 Mg3.72 Fe.98 B1.31) (Si O4)10 (Si2 O7)4 O4.2 (O H)5.8
;
_space_group_IT_number 126
_symmetry_space_group_name_Hall '-P 4a 2bc'
_symmetry_space_group_name_H-M 'P 4/n n c :2'
_cell_angle_alpha 90
_cell_angle_beta 90
_cell_angle_gamma 90
_cell_formula_units_Z 2
_cell_length_a 15.656
_cell_length_b 15.656
_cell_length_c 11.756
_cell_volume 2881.517
_citation_journal_id_ASTM CAMIA6
_cod_data_source_file Groat_CAMIA6_1994_1661.cif
_cod_data_source_block H5.8Al8.56B1.31Ca19Fe0.98Mg3.72O78Si18Ti0.28
_cod_original_formula_sum 'H5.8 Al8.56 B1.31 Ca19 Fe0.98 Mg3.72 O78 Si18 Ti0.28'
_cod_database_code 1534733

loop_
_symmetry_equiv_pos_as_xyz
x,y,z
-y+1/2,x,z
-x+1/2,-y+1/2,z
y,-x+1/2,z
x,-y+1/2,-z+1/2
y,x,-z+1/2
-x+1/2,y,-z+1/2
-y+1/2,-x+1/2,-z+1/2
-x,-y,-z
y-1/2,-x,-z
x-1/2,y-1/2,-z
-y,x-1/2,-z
-x,y-1/2,z-1/2
-y,-x,z-1/2
x-1/2,-y,z-1/2
y-1/2,x-1/2,z-1/2

loop_
_atom_site_label
_atom_site_type_symbol
_atom_site_fract_x
_atom_site_fract_y
_atom_site_fract_z
_atom_site_occupancy
_atom_site_U_iso_or_equiv
Fe2 Fe+2 0.75 0.75 0.0337 0.05 0.0
O3 O-2 -0.0449 0.22364 0.0769 1 0.0
O1 O-2 0.77977 0.17274 0.08468 1 0.0
Fe5 Fe+2 0.25 0.25 0.25 0.06 0.0
O7 O-2 0.0555 0.1744 0.3208 0.6 0.0
Ca1 Ca+2 0.75 0.25 0.25 1 0.0
O14 O-2 -0.0027 0.0534 0.1512 0.4 0.0
Fe4 Fe+2 0.0545 0.0545 0.25 0.12 0.0
O15 O-2 0.181 0.273 0.204 0.05 0.0
O2 O-2 0.88079 0.16018 0.2809 1 0.0
B2 B+3 0.25 0.25 0.25 0.55 0.0
B1 B+3 0.0545 0.0545 0.25 0.19 0.0
O5 O-2 0.82857 0.01262 0.1788 1 0.0
Ca4 Ca+2 0.75 0.75 0.1447 0.5 0.0
Mg1 Mg+2 0.75 0.75 0.0635 0.13 0.0
O12 O-2 0.75 0.75 0.8779 0.4 0.0
Mg3 Mg+2 0.88783 0.12058 0.12644 0.4 0.0
Al4 Al+3 0.88783 0.12058 0.12644 0.57 0.0
Al3 Al+3 0 0 0 1 0.0
O11 O-2 0.75 0.75 0.8564 0.4 0.0
Ca2 Ca+2 0.81027 0.04522 0.37934 1 0.0
O13 O-2 -0.0035 0.0628 0.1338 0.6 0.0
Si2 Si+4 0.82032 0.04238 0.87159 1 0.0
O9 O-2 -0.06035 -0.09166 0.06689 1 0.0
Ca3 Ca+2 0.89977 0.8204 0.89275 1 0.0
Si1 Si+4 0.75 0.25 0 1 0.0
Fe1 Fe+2 0.75 0.75 0.0635 0.05 0.0
Ti1 Ti+4 0.75 0.75 0.0635 0.07 0.0
Fe3 Fe+2 0.88783 0.12058 0.12644 0.03 0.0
O6 O-2 0.8784 0.7249 0.0554 1 0.0
O8 O-2 0.0558 0.1479 0.307 0.4 0.0
Ti2 Ti+4 0.75 0.75 0.0337 0.07 0.0
O10 O-2 0.8544 0.8544 0.25 1 0.0
O4 O-2 -0.06134 0.10509 0.4703 1 0.0
Si3 Si+4 0.91621 0.84964 0.36485 1 0.0
Mg2 Mg+2 0.75 0.75 0.0337 0.13 0.0
